data_1507923
loop_
_publ_author_name
'Guo, Yuan-Yuan'
'Lu, Zheng-Dan'
'Tang, Xiao-Liang'
'Dou, Wei'
'Qin, Wen-Wu'
'Wu, Jiang'
'Yang, Li-Zi'
'Zhang, Guo-Lin'
'Liu, Wei-Sheng'
'Ru, Jia-Xi'

_publ_section_title
;
 Synthesis, crystal structures and luminescence properties of lanthanide
 complexes with a tridentate salicylamide-type ligand
;
_journal_name_full
;
Inorganica Chimica Acta
;
_journal_page_first 182
_journal_page_last 188
_journal_paper_doi 10.1016/j.ica.2012.05.009
_journal_volume 391
_journal_year 2012
_chemical_formula_sum 'C23 H32 N7 Nd O13'
_chemical_formula_weight 758.80
_space_group_IT_number 14
_symmetry_cell_setting monoclinic
_symmetry_space_group_name_Hall '-P 2ybc'
_symmetry_space_group_name_H-M 'P 1 21/c 1'
_atom_sites_solution_hydrogens geom
_atom_sites_solution_primary direct
_atom_sites_solution_secondary difmap
_cell_angle_alpha 90.00
_cell_angle_beta 104.7180(10)
_cell_angle_gamma 90.00
_cell_formula_units_Z 4
_cell_length_a 11.8491(3)
_cell_length_b 17.8130(5)
_cell_length_c 15.8684(4)
_cell_measurement_reflns_used 2049
_cell_measurement_temperature 298(2)
_cell_measurement_theta_max 18.95
_cell_measurement_theta_min 2.64
_cell_volume 3239.41(15)
_computing_cell_refinement 'Bruker SMART'
_computing_data_collection 'Bruker SMART'
_computing_data_reduction 'Bruker SAINT'
_computing_molecular_graphics 'Bruker SHELXTL'
_computing_publication_material 'Bruker SHELXTL'
_computing_structure_refinement 'Bruker SHELXTL'
_computing_structure_solution 'Bruker SHELXTL'
_diffrn_ambient_temperature 298(2)
_diffrn_measured_fraction_theta_full 1.000
_diffrn_measured_fraction_theta_max 1.000
_diffrn_measurement_device_type 'CCD area detector'
_diffrn_measurement_method 'phi and omega scans'
_diffrn_radiation_monochromator graphite
_diffrn_radiation_source 'fine-focus sealed tube'
_diffrn_radiation_type MoK\a
_diffrn_radiation_wavelength 0.71073
_diffrn_reflns_av_R_equivalents 0.0644
_diffrn_reflns_av_sigmaI/netI 0.0740
_diffrn_reflns_limit_h_max 12
_diffrn_reflns_limit_h_min -14
_diffrn_reflns_limit_k_max 21
_diffrn_reflns_limit_k_min -15
_diffrn_reflns_limit_l_max 19
_diffrn_reflns_limit_l_min -18
_diffrn_reflns_number 17007
_diffrn_reflns_theta_full 25.25
_diffrn_reflns_theta_max 25.25
_diffrn_reflns_theta_min 1.75
_exptl_absorpt_coefficient_mu 1.672
_exptl_absorpt_correction_T_max 0.7202
_exptl_absorpt_correction_T_min 0.6609
_exptl_absorpt_correction_type multi-scan
_exptl_crystal_colour 'pale pink'
_exptl_crystal_density_diffrn 1.556
_exptl_crystal_density_method 'not measured'
_exptl_crystal_description block
_exptl_crystal_F_000 1532
_exptl_crystal_size_max 0.27
_exptl_crystal_size_mid 0.23
_exptl_crystal_size_min 0.21
_refine_diff_density_max 0.952
_refine_diff_density_min -0.757
_refine_diff_density_rms 0.101
_refine_ls_extinction_coef 0.00007(5)
_refine_ls_extinction_expression Fc^*^=kFc[1+0.001xFc^2^\l^3^/sin(2\q)]^-1/4^
_refine_ls_extinction_method SHELXL
_refine_ls_goodness_of_fit_ref 1.176
_refine_ls_hydrogen_treatment mixed
_refine_ls_matrix_type full
_refine_ls_number_parameters 408
_refine_ls_number_reflns 5864
_refine_ls_number_restraints 0
_refine_ls_restrained_S_all 1.176
_refine_ls_R_factor_all 0.0837
_refine_ls_R_factor_gt 0.0460
_refine_ls_shift/su_max 0.001
_refine_ls_shift/su_mean 0.000
_refine_ls_structure_factor_coef Fsqd
_refine_ls_weighting_details 'calc w=1/[\s^2^(Fo^2^)+(0.0000P)^2^+0.0000P] where P=(Fo^2^+2Fc^2^)/3'
_refine_ls_weighting_scheme calc
_refine_ls_wR_factor_gt 0.0675
_refine_ls_wR_factor_ref 0.0767
_reflns_number_gt 3744
_reflns_number_total 5864
_reflns_threshold_expression >2sigma(I)
_cod_data_source_file Nd.cif
_cod_data_source_block p21c
_cod_original_sg_symbol_H-M 'P 21/c'
_cod_database_code 1507923

loop_
_symmetry_equiv_pos_as_xyz
'x, y, z'
'-x, y+1/2, -z+1/2'
'-x, -y, -z'
'x, -y-1/2, z-1/2'

loop_
_atom_site_label
_atom_site_type_symbol
_atom_site_fract_x
_atom_site_fract_y
_atom_site_fract_z
_atom_site_U_iso_or_equiv
_atom_site_adp_type
_atom_site_occupancy
_atom_site_symmetry_multiplicity
_atom_site_calc_flag
_atom_site_refinement_flags
_atom_site_disorder_assembly
_atom_site_disorder_group
Nd1 Nd 0.81960(3) 0.256582(14) 0.252749(19) 0.04415(11) Uani 1 1 d . A 1
C1 C 1.0353(5) 0.3977(3) 0.0925(4) 0.0685(19) Uani 1 1 d . A 1
H1 H 0.9756 0.3683 0.1033 0.082 Uiso 1 1 calc R A 1
C2 C 1.1077(7) 0.3688(3) 0.0460(4) 0.077(2) Uani 1 1 d . A 1
H2 H 1.0991 0.3198 0.0253 0.092 Uiso 1 1 calc R A 1
C3 C 1.1926(6) 0.4141(4) 0.0309(4) 0.073(2) Uani 1 1 d . A 1
H3 H 1.2425 0.3970 -0.0016 0.087 Uiso 1 1 calc R A 1
C4 C 1.2033(6) 0.4849(3) 0.0642(4) 0.074(2) Uani 1 1 d . A 1
H4 H 1.2631 0.5148 0.0545 0.089 Uiso 1 1 calc R A 1
C6 C 1.0505(5) 0.4701(3) 0.1234(3) 0.0514(15) Uani 1 1 d . A 1
C7 C 0.9701(5) 0.5037(3) 0.1727(4) 0.0582(17) Uani 1 1 d . A 1
H7A H 0.9695 0.5578 0.1654 0.070 Uiso 1 1 calc R A 1
H7B H 0.8915 0.4857 0.1473 0.070 Uiso 1 1 calc R A 1
C8 C 0.9641(5) 0.4252(3) 0.2987(4) 0.0461(14) Uani 1 1 d . A 1
C9 C 1.0020(5) 0.4116(2) 0.3945(3) 0.0418(13) Uani 1 1 d . A 1
C10 C 1.1096(5) 0.4385(3) 0.4422(4) 0.0569(16) Uani 1 1 d . A 1
H10 H 1.1551 0.4669 0.4143 0.068 Uiso 1 1 calc R A 1
C11 C 1.1496(5) 0.4240(3) 0.5296(4) 0.0659(18) Uani 1 1 d . A 1
H11 H 1.2217 0.4425 0.5603 0.079 Uiso 1 1 calc R A 1
C12 C 1.0841(5) 0.3825(3) 0.5715(4) 0.0592(16) Uani 1 1 d . A 1
H12 H 1.1115 0.3729 0.6308 0.071 Uiso 1 1 calc R A 1
C13 C 0.9770(5) 0.3547(3) 0.5264(4) 0.0517(15) Uani 1 1 d . A 1
H13 H 0.9326 0.3262 0.5552 0.062 Uiso 1 1 calc R A 1
C14 C 0.9359(4) 0.3695(3) 0.4383(4) 0.0426(13) Uani 1 1 d . A 1
C15 C 0.7327(4) 0.3453(2) 0.4278(3) 0.0440(14) Uani 1 1 d . A 1
H15A H 0.7181 0.3973 0.4398 0.053 Uiso 1 1 calc R A 1
H15B H 0.7477 0.3173 0.4820 0.053 Uiso 1 1 calc R A 1
C16 C 0.6289(5) 0.3127(2) 0.3619(4) 0.0415(14) Uani 1 1 d . A 1
C17 C 0.5027(5) 0.3386(3) 0.4596(4) 0.0596(16) Uani 1 1 d . A 1
H17 H 0.5783 0.3503 0.4996 0.072 Uiso 1 1 calc R A 1
C18 C 0.4322(5) 0.4111(3) 0.4432(4) 0.096(2) Uani 1 1 d . A 1
H18A H 0.4704 0.4464 0.4140 0.143 Uiso 1 1 calc R A 1
H18B H 0.4265 0.4318 0.4978 0.143 Uiso 1 1 calc R A 1
H18C H 0.3555 0.4007 0.4074 0.143 Uiso 1 1 calc R A 1
C19 C 0.4425(5) 0.2807(3) 0.5040(4) 0.084(2) Uani 1 1 d . A 1
H19A H 0.3647 0.2722 0.4690 0.127 Uiso 1 1 calc R A 1
H19B H 0.4394 0.2990 0.5602 0.127 Uiso 1 1 calc R A 1
H19C H 0.4855 0.2345 0.5106 0.127 Uiso 1 1 calc R A 1
C20 C 0.4238(5) 0.2812(3) 0.3099(4) 0.0586(16) Uani 1 1 d . A 1
H20 H 0.3562 0.2848 0.3347 0.070 Uiso 1 1 calc R A 1
C21 C 0.4380(5) 0.1975(3) 0.2923(4) 0.091(2) Uani 1 1 d . A 1
H21A H 0.4952 0.1914 0.2595 0.136 Uiso 1 1 calc R A 1
H21B H 0.3647 0.1774 0.2597 0.136 Uiso 1 1 calc R A 1
H21C H 0.4631 0.1712 0.3467 0.136 Uiso 1 1 calc R A 1
C22 C 0.3950(5) 0.3287(3) 0.2281(4) 0.093(2) Uani 1 1 d . A 1
H22A H 0.3844 0.3799 0.2432 0.140 Uiso 1 1 calc R A 1
H22B H 0.3245 0.3105 0.1892 0.140 Uiso 1 1 calc R A 1
H22C H 0.4578 0.3257 0.2001 0.140 Uiso 1 1 calc R A 1
C23 C 0.3849(12) -0.0028(6) 0.2733(8) 0.154(5) Uani 1 1 d . B 1
C24 C 0.4346(11) 0.0023(5) 0.3655(7) 0.239(7) Uani 1 1 d . B 1
H24A H 0.5140 0.0191 0.3764 0.358 Uiso 1 1 calc R B 1
H24B H 0.4327 -0.0462 0.3916 0.358 Uiso 1 1 calc R B 1
H24C H 0.3905 0.0373 0.3903 0.358 Uiso 1 1 calc R B 1
H2A H 1.043(5) 0.514(3) 0.300(4) 0.07(2) Uiso 1 1 d . C 1
N1 N 1.1341(5) 0.5143(2) 0.1096(3) 0.0632(14) Uani 1 1 d . A 1
N2 N 1.0013(5) 0.4865(3) 0.2664(3) 0.0542(14) Uani 1 1 d . A 1
N3 N 0.5249(4) 0.3107(2) 0.3775(3) 0.0439(11) Uani 1 1 d . A 1
N4 N 0.7189(5) 0.3208(2) 0.0729(3) 0.0558(13) Uani 1 1 d . A 1
N5 N 0.7413(5) 0.1124(3) 0.1639(3) 0.0603(14) Uani 1 1 d . A 1
N6 N 1.0727(5) 0.2230(3) 0.2956(4) 0.0682(15) Uani 1 1 d . A 1
N7 N 0.3570(12) -0.0065(5) 0.2019(7) 0.214(6) Uani 1 1 d . B 1
O1 O 0.8984(3) 0.38032(18) 0.2482(2) 0.0561(10) Uani 1 1 d . A 1
O2 O 0.8294(3) 0.33984(16) 0.3903(2) 0.0443(9) Uani 1 1 d . A 1
O3 O 0.6464(3) 0.28794(18) 0.2923(2) 0.0503(10) Uani 1 1 d . A 1
O4 O 0.6728(3) 0.33537(18) 0.1338(3) 0.0591(11) Uani 1 1 d . A 1
O6 O 0.6803(4) 0.3473(2) -0.0011(3) 0.0740(13) Uani 1 1 d . A 1
O5 O 0.8063(3) 0.27755(19) 0.0894(2) 0.0549(10) Uani 1 1 d . A 1
O7 O 0.6700(3) 0.16460(19) 0.1672(2) 0.0621(12) Uani 1 1 d . A 1
O9 O 0.7080(4) 0.0536(2) 0.1274(3) 0.1091(19) Uani 1 1 d . A 1
O8 O 0.8485(3) 0.12533(18) 0.1967(2) 0.0541(10) Uani 1 1 d . A 1
O10 O 1.0145(4) 0.2269(2) 0.3521(3) 0.0728(12) Uani 1 1 d . A 1
O11 O 1.0218(4) 0.2417(2) 0.2197(3) 0.0740(12) Uani 1 1 d . A 1
O12 O 1.1741(4) 0.2012(3) 0.3156(3) 0.1180(19) Uani 1 1 d . A 1
O13 O 0.8002(3) 0.16343(16) 0.3642(2) 0.0648(11) Uani 1 1 d . A 1
H26A H 0.8626 0.1378 0.3941 0.097 Uiso 1 1 d R A 1
H26B H 0.7296 0.1538 0.3731 0.097 Uiso 1 1 d R A 1

loop_
_atom_site_aniso_label
_atom_site_aniso_U_11
_atom_site_aniso_U_22
_atom_site_aniso_U_33
_atom_site_aniso_U_23
_atom_site_aniso_U_13
_atom_site_aniso_U_12
Nd1 0.0481(2) 0.04318(19) 0.04381(19) -0.00701(15) 0.01655(13) -0.00420(16)
C1 0.092(6) 0.058(4) 0.059(5) -0.006(3) 0.025(4) -0.024(4)
C2 0.115(7) 0.057(4) 0.057(5) -0.009(3) 0.016(4) 0.000(4)
C3 0.101(6) 0.067(5) 0.057(5) 0.010(4) 0.033(4) 0.008(4)
C4 0.088(6) 0.059(4) 0.086(6) 0.003(4) 0.037(4) -0.009(4)
C6 0.059(4) 0.056(4) 0.037(4) 0.006(3) 0.009(3) -0.002(3)
C7 0.076(5) 0.049(4) 0.047(4) 0.011(3) 0.010(3) -0.014(3)
C8 0.049(4) 0.041(3) 0.052(4) -0.002(3) 0.019(3) -0.005(3)
C9 0.048(4) 0.039(3) 0.040(4) -0.007(2) 0.013(3) -0.006(3)
C10 0.058(4) 0.056(4) 0.059(4) 0.002(3) 0.018(3) -0.017(3)
C11 0.055(5) 0.077(5) 0.063(5) -0.005(3) 0.011(4) -0.017(3)
C12 0.055(4) 0.076(4) 0.045(4) -0.004(3) 0.008(3) -0.010(3)
C13 0.053(4) 0.054(4) 0.051(4) -0.001(3) 0.018(3) -0.009(3)
C14 0.040(4) 0.042(3) 0.048(4) -0.005(3) 0.016(3) -0.010(3)
C15 0.050(4) 0.044(3) 0.040(4) 0.001(2) 0.017(3) 0.004(3)
C16 0.046(4) 0.028(3) 0.049(4) 0.005(2) 0.011(3) 0.002(2)
C17 0.038(4) 0.079(4) 0.062(5) -0.005(3) 0.013(3) 0.000(3)
C18 0.088(6) 0.084(5) 0.126(7) -0.030(4) 0.048(5) 0.016(4)
C19 0.069(5) 0.125(6) 0.069(5) 0.014(4) 0.035(4) -0.003(4)
C20 0.039(4) 0.064(4) 0.073(5) -0.006(3) 0.015(3) 0.000(3)
C21 0.070(5) 0.064(4) 0.138(7) -0.039(4) 0.025(4) -0.024(4)
C22 0.070(5) 0.124(6) 0.070(6) 0.013(4) -0.011(4) 0.000(4)
C23 0.208(12) 0.070(6) 0.137(12) 0.000(8) -0.041(11) -0.018(6)
C24 0.390(19) 0.106(8) 0.165(12) -0.001(8) -0.031(12) -0.081(9)
N1 0.078(4) 0.052(3) 0.067(4) 0.006(3) 0.032(3) -0.008(3)
N2 0.068(4) 0.048(3) 0.048(4) -0.002(3) 0.017(3) -0.018(3)
N3 0.039(3) 0.043(3) 0.050(3) -0.001(2) 0.013(2) 0.001(2)
N4 0.071(4) 0.043(3) 0.055(4) -0.004(3) 0.020(3) -0.013(3)
N5 0.071(4) 0.054(3) 0.058(4) -0.010(3) 0.019(3) 0.001(3)
N6 0.045(4) 0.078(4) 0.085(5) -0.001(3) 0.021(3) -0.004(3)
N7 0.294(13) 0.109(6) 0.174(11) -0.012(7) -0.062(10) 0.034(6)
O1 0.073(3) 0.054(2) 0.041(2) -0.0078(18) 0.014(2) -0.024(2)
O2 0.040(2) 0.052(2) 0.046(2) -0.0115(17) 0.0215(19) -0.0127(17)
O3 0.046(3) 0.054(2) 0.052(3) -0.0130(19) 0.0154(19) -0.0088(17)
O4 0.069(3) 0.056(2) 0.059(3) -0.004(2) 0.029(2) 0.0061(19)
O6 0.090(4) 0.082(3) 0.053(3) 0.017(2) 0.024(2) 0.008(2)
O5 0.053(3) 0.060(3) 0.053(3) -0.0077(19) 0.0154(19) 0.005(2)
O7 0.053(3) 0.049(2) 0.081(3) -0.021(2) 0.009(2) 0.0045(19)
O9 0.093(4) 0.055(3) 0.166(5) -0.061(3) 0.010(3) -0.005(3)
O8 0.054(3) 0.051(2) 0.058(3) -0.0053(18) 0.014(2) 0.006(2)
O10 0.060(3) 0.093(3) 0.067(3) 0.007(2) 0.019(2) 0.008(2)
O11 0.070(3) 0.099(3) 0.057(3) -0.004(3) 0.024(2) -0.010(3)
O12 0.052(4) 0.156(5) 0.144(5) 0.011(4) 0.021(3) 0.014(3)
O13 0.070(3) 0.060(2) 0.074(3) 0.018(2) 0.035(2) 0.014(2)

loop_
_atom_type_symbol
_atom_type_description
_atom_type_scat_dispersion_real
_atom_type_scat_dispersion_imag
_atom_type_scat_source
C C 0.0033 0.0016 'International Tables Vol C Tables 4.2.6.8 and 6.1.1.4'
N N 0.0061 0.0033 'International Tables Vol C Tables 4.2.6.8 and 6.1.1.4'
O O 0.0106 0.0060 'International Tables Vol C Tables 4.2.6.8 and 6.1.1.4'
H H 0.0000 0.0000 'International Tables Vol C Tables 4.2.6.8 and 6.1.1.4'
Nd Nd -0.1943 3.0179 'International Tables Vol C Tables 4.2.6.8 and 6.1.1.4'

loop_
_geom_angle_atom_site_label_1
_geom_angle_atom_site_label_2
_geom_angle_atom_site_label_3
_geom_angle
O3 Nd1 O1 99.30(12)
O3 Nd1 O13 73.99(12)
O1 Nd1 O13 138.00(11)
O3 Nd1 O10 127.49(13)
O1 Nd1 O10 84.79(12)
O13 Nd1 O10 69.30(13)
O3 Nd1 O7 76.05(12)
O1 Nd1 O7 143.13(12)
O13 Nd1 O7 76.75(12)
O10 Nd1 O7 127.47(12)
O3 Nd1 O8 120.77(12)
O1 Nd1 O8 137.88(12)
O13 Nd1 O8 71.36(11)
O10 Nd1 O8 80.89(12)
O7 Nd1 O8 50.26(11)
O3 Nd1 O5 113.39(12)
O1 Nd1 O5 76.26(11)
O13 Nd1 O5 145.05(11)
O10 Nd1 O5 118.32(13)
O7 Nd1 O5 72.57(12)
O8 Nd1 O5 76.27(11)
O3 Nd1 O11 171.24(12)
O1 Nd1 O11 72.65(13)
O13 Nd1 O11 109.48(13)
O10 Nd1 O11 49.66(13)
O7 Nd1 O11 112.42(12)
O8 Nd1 O11 67.88(12)
O5 Nd1 O11 68.66(13)
O3 Nd1 O2 60.11(11)
O1 Nd1 O2 64.50(11)
O13 Nd1 O2 77.11(10)
O10 Nd1 O2 75.86(12)
O7 Nd1 O2 133.54(12)
O8 Nd1 O2 145.82(11)
O5 Nd1 O2 137.16(10)
O11 Nd1 O2 112.26(11)
O3 Nd1 O4 66.58(12)
O1 Nd1 O4 71.30(11)
O13 Nd1 O4 134.96(12)
O10 Nd1 O4 154.68(12)
O7 Nd1 O4 73.46(11)
O8 Nd1 O4 111.23(11)
O5 Nd1 O4 48.77(11)
O11 Nd1 O4 112.77(13)
O2 Nd1 O4 100.24(11)
C2 C1 C6 120.2(6)
C2 C1 H1 119.9
C6 C1 H1 119.9
C3 C2 C1 117.9(6)
C3 C2 H2 121.1
C1 C2 H2 121.1
C2 C3 C4 118.8(7)
C2 C3 H3 120.6
C4 C3 H3 120.6
N1 C4 C3 124.4(6)
N1 C4 H4 117.8
C3 C4 H4 117.8
N1 C6 C1 122.2(6)
N1 C6 C7 116.7(5)
C1 C6 C7 121.1(6)
N2 C7 C6 114.4(5)
N2 C7 H7A 108.7
C6 C7 H7A 108.7
N2 C7 H7B 108.7
C6 C7 H7B 108.7
H7A C7 H7B 107.6
O1 C8 N2 119.5(5)
O1 C8 C9 121.6(5)
N2 C8 C9 118.9(5)
C14 C9 C10 117.9(5)
C14 C9 C8 122.4(5)
C10 C9 C8 119.6(5)
C11 C10 C9 121.2(5)
C11 C10 H10 119.4
C9 C10 H10 119.4
C12 C11 C10 120.2(6)
C12 C11 H11 119.9
C10 C11 H11 119.9
C11 C12 C13 120.3(6)
C11 C12 H12 119.9
C13 C12 H12 119.9
C12 C13 C14 119.8(5)
C12 C13 H13 120.1
C14 C13 H13 120.1
C13 C14 C9 120.6(5)
C13 C14 O2 121.0(5)
C9 C14 O2 118.4(5)
O2 C15 C16 106.5(4)
O2 C15 H15A 110.4
C16 C15 H15A 110.4
O2 C15 H15B 110.4
C16 C15 H15B 110.4
H15A C15 H15B 108.6
O3 C16 N3 121.8(5)
O3 C16 C15 117.2(5)
N3 C16 C15 121.0(5)
N3 C17 C18 110.3(5)
N3 C17 C19 112.8(5)
C18 C17 C19 110.6(5)
N3 C17 H17 107.6
C18 C17 H17 107.6
C19 C17 H17 107.6
N3 C20 C22 112.7(4)
N3 C20 C21 111.7(4)
C22 C20 C21 113.5(5)
N3 C20 H20 106.1
C22 C20 H20 106.1
C21 C20 H20 106.1
N7 C23 C24 173(2)
C6 N1 C4 116.5(5)
C8 N2 C7 122.5(5)
C8 N2 H2A 118(4)
C7 N2 H2A 120(4)
C16 N3 C17 122.7(5)
C16 N3 C20 119.7(5)
C17 N3 C20 117.6(5)
O6 N4 O4 121.6(5)
O6 N4 O5 121.0(5)
O4 N4 O5 117.5(5)
O9 N5 O7 120.9(5)
O9 N5 O8 121.6(5)
O7 N5 O8 117.4(5)
O12 N6 O11 122.5(6)
O12 N6 O10 120.6(6)
O11 N6 O10 116.9(5)
C8 O1 Nd1 138.6(3)
C14 O2 C15 117.2(4)
C14 O2 Nd1 120.7(3)
C15 O2 Nd1 121.2(3)
C16 O3 Nd1 131.8(3)
N4 O4 Nd1 96.0(3)
N4 O5 Nd1 97.7(3)
N5 O7 Nd1 96.5(3)
N5 O8 Nd1 95.7(3)
N6 O10 Nd1 98.5(4)
N6 O11 Nd1 94.4(4)
Nd1 O13 H26A 120.4
Nd1 O13 H26B 119.9
H26A O13 H26B 119.6

loop_
_geom_bond_atom_site_label_1
_geom_bond_atom_site_label_2
_geom_bond_distance
Nd1 O3 2.360(3)
Nd1 O1 2.402(3)
Nd1 O13 2.478(3)
Nd1 O10 2.500(4)
Nd1 O7 2.539(3)
Nd1 O8 2.555(3)
Nd1 O5 2.584(4)
Nd1 O11 2.593(4)
Nd1 O2 2.617(3)
Nd1 O4 2.625(4)
C1 C2 1.366(8)
C1 C6 1.375(7)
C1 H1 0.9300
C2 C3 1.356(8)
C2 H2 0.9300
C3 C4 1.362(7)
C3 H3 0.9300
C4 N1 1.328(7)
C4 H4 0.9300
C6 N1 1.326(6)
C6 C7 1.502(7)
C7 N2 1.471(7)
C7 H7A 0.9700
C7 H7B 0.9700
C8 O1 1.253(5)
C8 N2 1.328(6)
C8 C9 1.492(7)
C9 C14 1.391(7)
C9 C10 1.392(6)
C10 C11 1.372(7)
C10 H10 0.9300
C11 C12 1.361(7)
C11 H11 0.9300
C12 C13 1.380(6)
C12 H12 0.9300
C13 C14 1.385(6)
C13 H13 0.9300
C14 O2 1.401(5)
C15 O2 1.423(5)
C15 C16 1.513(6)
C15 H15A 0.9700
C15 H15B 0.9700
C16 O3 1.254(6)
C16 N3 1.319(6)
C17 N3 1.479(6)
C17 C18 1.523(7)
C17 C19 1.524(7)
C17 H17 0.9800
C18 H18A 0.9600
C18 H18B 0.9600
C18 H18C 0.9600
C19 H19A 0.9600
C19 H19B 0.9600
C19 H19C 0.9600
C20 N3 1.486(6)
C20 C22 1.514(7)
C20 C21 1.534(6)
C20 H20 0.9800
C21 H21A 0.9600
C21 H21B 0.9600
C21 H21C 0.9600
C22 H22A 0.9600
C22 H22B 0.9600
C22 H22C 0.9600
C23 N7 1.099(13)
C23 C24 1.435(11)
C24 H24A 0.9600
C24 H24B 0.9600
C24 H24C 0.9600
N2 H2A 0.80(5)
N4 O6 1.240(5)
N4 O4 1.252(5)
N4 O5 1.264(5)
N5 O9 1.215(5)
N5 O7 1.266(5)
N5 O8 1.266(5)
N6 O12 1.225(6)
N6 O11 1.247(6)
N6 O10 1.264(6)
O13 H26A 0.8960
O13 H26B 0.8997

loop_
_geom_torsion_atom_site_label_1
_geom_torsion_atom_site_label_2
_geom_torsion_atom_site_label_3
_geom_torsion_atom_site_label_4
_geom_torsion
C6 C1 C2 C3 -0.8(10)
C1 C2 C3 C4 1.5(10)
C2 C3 C4 N1 -1.6(10)
C2 C1 C6 N1 0.2(9)
C2 C1 C6 C7 178.4(6)
N1 C6 C7 N2 -97.0(6)
C1 C6 C7 N2 84.7(7)
O1 C8 C9 C14 -26.6(8)
N2 C8 C9 C14 153.4(5)
O1 C8 C9 C10 150.3(5)
N2 C8 C9 C10 -29.7(8)
C14 C9 C10 C11 0.1(8)
C8 C9 C10 C11 -176.9(5)
C9 C10 C11 C12 0.1(9)
C10 C11 C12 C13 0.0(9)
C11 C12 C13 C14 -0.3(9)
C12 C13 C14 C9 0.5(8)
C12 C13 C14 O2 177.8(5)
C10 C9 C14 C13 -0.4(8)
C8 C9 C14 C13 176.5(5)
C10 C9 C14 O2 -177.8(4)
C8 C9 C14 O2 -0.8(7)
O2 C15 C16 O3 0.8(6)
O2 C15 C16 N3 -179.1(4)
C1 C6 N1 C4 -0.2(9)
C7 C6 N1 C4 -178.5(5)
C3 C4 N1 C6 0.9(10)
O1 C8 N2 C7 -1.1(9)
C9 C8 N2 C7 178.9(5)
C6 C7 N2 C8 -87.5(7)
O3 C16 N3 C17 179.2(4)
C15 C16 N3 C17 -0.9(7)
O3 C16 N3 C20 -2.4(7)
C15 C16 N3 C20 177.5(4)
C18 C17 N3 C16 108.9(5)
C19 C17 N3 C16 -126.8(5)
C18 C17 N3 C20 -69.5(6)
C19 C17 N3 C20 54.7(6)
C22 C20 N3 C16 -64.2(6)
C21 C20 N3 C16 64.9(6)
C22 C20 N3 C17 114.3(6)
C21 C20 N3 C17 -116.6(5)
N2 C8 O1 Nd1 169.8(4)
C9 C8 O1 Nd1 -10.2(8)
O3 Nd1 O1 C8 89.9(5)
O13 Nd1 O1 C8 13.6(6)
O10 Nd1 O1 C8 -37.3(5)
O7 Nd1 O1 C8 169.0(5)
O8 Nd1 O1 C8 -107.5(5)
O5 Nd1 O1 C8 -158.1(6)
O11 Nd1 O1 C8 -86.5(5)
O2 Nd1 O1 C8 39.5(5)
O4 Nd1 O1 C8 151.2(6)
C13 C14 O2 C15 45.8(6)
C9 C14 O2 C15 -136.8(5)
C13 C14 O2 Nd1 -123.1(4)
C9 C14 O2 Nd1 54.3(5)
C16 C15 O2 C14 177.6(4)
C16 C15 O2 Nd1 -13.6(5)
O3 Nd1 O2 C14 -176.6(3)
O1 Nd1 O2 C14 -57.8(3)
O13 Nd1 O2 C14 104.7(3)
O10 Nd1 O2 C14 33.1(3)
O7 Nd1 O2 C14 161.9(3)
O8 Nd1 O2 C14 81.7(4)
O5 Nd1 O2 C14 -83.5(3)
O11 Nd1 O2 C14 -1.4(3)
O4 Nd1 O2 C14 -121.3(3)
O3 Nd1 O2 C15 15.0(3)
O1 Nd1 O2 C15 133.7(3)
O13 Nd1 O2 C15 -63.8(3)
O10 Nd1 O2 C15 -135.4(3)
O7 Nd1 O2 C15 -6.6(4)
O8 Nd1 O2 C15 -86.8(4)
O5 Nd1 O2 C15 108.0(3)
O11 Nd1 O2 C15 -169.8(3)
O4 Nd1 O2 C15 70.2(3)
N3 C16 O3 Nd1 -164.3(3)
C15 C16 O3 Nd1 15.8(6)
O1 Nd1 O3 C16 -70.0(4)
O13 Nd1 O3 C16 67.4(4)
O10 Nd1 O3 C16 20.5(5)
O7 Nd1 O3 C16 147.3(4)
O8 Nd1 O3 C16 123.5(4)
O5 Nd1 O3 C16 -149.0(4)
O11 Nd1 O3 C16 -47.2(11)
O2 Nd1 O3 C16 -16.7(4)
O4 Nd1 O3 C16 -134.9(4)
O6 N4 O4 Nd1 -179.0(4)
O5 N4 O4 Nd1 1.5(5)
O3 Nd1 O4 N4 -163.6(3)
O1 Nd1 O4 N4 87.0(3)
O13 Nd1 O4 N4 -132.5(3)
O10 Nd1 O4 N4 67.0(4)
O7 Nd1 O4 N4 -81.9(3)
O8 Nd1 O4 N4 -48.1(3)
O5 Nd1 O4 N4 -0.9(3)
O11 Nd1 O4 N4 25.9(3)
O2 Nd1 O4 N4 145.5(3)
O6 N4 O5 Nd1 178.9(4)
O4 N4 O5 Nd1 -1.5(5)
O3 Nd1 O5 N4 18.1(3)
O1 Nd1 O5 N4 -76.2(3)
O13 Nd1 O5 N4 113.6(3)
O10 Nd1 O5 N4 -152.4(3)
O7 Nd1 O5 N4 83.9(3)
O8 Nd1 O5 N4 136.1(3)
O11 Nd1 O5 N4 -152.6(3)
O2 Nd1 O5 N4 -52.5(3)
O4 Nd1 O5 N4 0.9(3)
O9 N5 O7 Nd1 179.9(5)
O8 N5 O7 Nd1 -3.1(5)
O3 Nd1 O7 N5 -151.3(3)
O1 Nd1 O7 N5 121.8(3)
O13 Nd1 O7 N5 -74.8(3)
O10 Nd1 O7 N5 -24.5(4)
O8 Nd1 O7 N5 1.8(3)
O5 Nd1 O7 N5 88.2(3)
O11 Nd1 O7 N5 31.0(3)
O2 Nd1 O7 N5 -132.2(3)
O4 Nd1 O7 N5 139.4(3)
O9 N5 O8 Nd1 -180.0(5)
O7 N5 O8 Nd1 3.1(5)
O3 Nd1 O8 N5 28.9(3)
O1 Nd1 O8 N5 -131.0(3)
O13 Nd1 O8 N5 86.2(3)
O10 Nd1 O8 N5 157.4(3)
O7 Nd1 O8 N5 -1.8(3)
O5 Nd1 O8 N5 -80.4(3)
O11 Nd1 O8 N5 -152.6(3)
O2 Nd1 O8 N5 109.9(3)
O4 Nd1 O8 N5 -45.7(3)
O12 N6 O10 Nd1 -172.3(5)
O11 N6 O10 Nd1 7.3(5)
O3 Nd1 O10 N6 -173.4(3)
O1 Nd1 O10 N6 -75.7(3)
O13 Nd1 O10 N6 138.0(3)
O7 Nd1 O10 N6 84.7(3)
O8 Nd1 O10 N6 64.6(3)
O5 Nd1 O10 N6 -4.4(4)
O11 Nd1 O10 N6 -4.1(3)
O2 Nd1 O10 N6 -140.7(3)
O4 Nd1 O10 N6 -56.7(5)
O12 N6 O11 Nd1 172.6(5)
O10 N6 O11 Nd1 -7.0(5)
O3 Nd1 O11 N6 78.6(10)
O1 Nd1 O11 N6 102.2(3)
O13 Nd1 O11 N6 -33.5(3)
O10 Nd1 O11 N6 4.1(3)
O7 Nd1 O11 N6 -116.7(3)
O8 Nd1 O11 N6 -92.8(3)
O5 Nd1 O11 N6 -176.1(4)
O2 Nd1 O11 N6 50.2(3)
O4 Nd1 O11 N6 162.5(3)
